data_7151593
loop_
_publ_author_name
'Briggs, Caroline R. S.'
'Allen, Mark J.'
'O'Hagan, David'
'Tozer, David J.'
'Slawin, Alexandra M. Z.'
'Goeta, Andr\'es E'
'Howard, Judith A. K.'

_publ_section_title
;
 The observation of a large gauche preference when 2-fluoroethylamine
 and 2-fluoroethanol become protonated.
;
_journal_issue 5
_journal_name_full 'Organic &amp; biomolecular chemistry'
_journal_page_first 732
_journal_page_last 740
_journal_paper_doi 10.1039/b312188g
_journal_volume 2
_journal_year 2004
_chemical_formula_moiety 'C19 H23 Cl F N'
_chemical_formula_sum 'C19 H23 Cl F N'
_chemical_formula_weight 319.83
_chemical_melting_point ?
_space_group_IT_number 19
_symmetry_cell_setting orthorhombic
_symmetry_space_group_name_Hall 'P 2ac 2ab'
_symmetry_space_group_name_H-M 'P 21 21 21'
_atom_sites_solution_hydrogens geom
_atom_sites_solution_primary direct
_atom_sites_solution_secondary difmap
_audit_creation_method SHELXL-97
_cell_angle_alpha 90.00
_cell_angle_beta 90.00
_cell_angle_gamma 90.00
_cell_formula_units_Z 4
_cell_length_a 9.21(3)
_cell_length_b 12.66(4)
_cell_length_c 14.89(5)
_cell_measurement_reflns_used 163
_cell_measurement_temperature 293(2)
_cell_measurement_theta_max 168
_cell_measurement_theta_min 12
_cell_volume 1736(10)
_computing_cell_refinement 'Bruker SMART'
_computing_data_collection 'Bruker SMART'
_computing_data_reduction 'Bruker SHELXTL'
_computing_molecular_graphics 'Bruker SHELXTL'
_computing_publication_material 'Bruker SHELXTL'
_computing_structure_refinement 'SHELXL-97 (Sheldrick, 1997)'
_computing_structure_solution 'SHELXS-97 (Sheldrick, 1990)'
_diffrn_ambient_temperature 293(2)
_diffrn_detector_area_resol_mean 0.9
_diffrn_measured_fraction_theta_full 0.994
_diffrn_measured_fraction_theta_max 0.994
_diffrn_measurement_device_type 'CCD area detector'
_diffrn_measurement_method 'phi and omega scans'
_diffrn_radiation_monochromator graphite
_diffrn_radiation_source 'fine-focus sealed tube'
_diffrn_radiation_type MoK\a
_diffrn_radiation_wavelength 0.71073
_diffrn_reflns_av_R_equivalents 0.0917
_diffrn_reflns_av_sigmaI/netI 0.1085
_diffrn_reflns_limit_h_max 10
_diffrn_reflns_limit_h_min -9
_diffrn_reflns_limit_k_max 14
_diffrn_reflns_limit_k_min -14
_diffrn_reflns_limit_l_max 16
_diffrn_reflns_limit_l_min -13
_diffrn_reflns_number 7243
_diffrn_reflns_theta_full 23.37
_diffrn_reflns_theta_max 23.37
_diffrn_reflns_theta_min 2.11
_diffrn_standards_decay_% -
_diffrn_standards_interval_count -
_diffrn_standards_interval_time -
_diffrn_standards_number -
_exptl_absorpt_coefficient_mu 0.226
_exptl_absorpt_correction_T_max 1.00000
_exptl_absorpt_correction_T_min 0.724736
_exptl_absorpt_correction_type multi-scan
_exptl_absorpt_process_details -
_exptl_crystal_colour colourless
_exptl_crystal_density_diffrn 1.224
_exptl_crystal_density_meas ?
_exptl_crystal_density_method 'not measured'
_exptl_crystal_description prism
_exptl_crystal_F_000 680
_exptl_crystal_size_max .15
_exptl_crystal_size_mid .2
_exptl_crystal_size_min .2
_refine_diff_density_max 0.158
_refine_diff_density_min -0.193
_refine_diff_density_rms 0.040
_refine_ls_abs_structure_details 'Flack H D (1983), Acta Cryst. A39, 876-881'
_refine_ls_abs_structure_Flack -0.06(12)
_refine_ls_extinction_coef 0.0096(14)
_refine_ls_extinction_expression Fc^*^=kFc[1+0.001xFc^2^\l^3^/sin(2\q)]^-1/4^
_refine_ls_extinction_method SHELXL
_refine_ls_goodness_of_fit_ref 0.961
_refine_ls_hydrogen_treatment mixed
_refine_ls_matrix_type full
_refine_ls_number_parameters 204
_refine_ls_number_reflns 2475
_refine_ls_number_restraints 1
_refine_ls_restrained_S_all 0.961
_refine_ls_R_factor_all 0.1290
_refine_ls_R_factor_gt 0.0475
_refine_ls_shift/su_max 0.006
_refine_ls_shift/su_mean 0.001
_refine_ls_structure_factor_coef Fsqd
_refine_ls_weighting_details 'calc w=1/[\s^2^(Fo^2^)+(0.0375P)^2^+0.0000P] where P=(Fo^2^+2Fc^2^)/3'
_refine_ls_weighting_scheme calc
_refine_ls_wR_factor_gt 0.0793
_refine_ls_wR_factor_ref 0.1007
_reflns_number_gt 1386
_reflns_number_total 2475
_reflns_threshold_expression >2sigma(I)
_cod_data_source_file b312188g.txt
_cod_data_source_block S-10
_cod_depositor_comments
;
The following automatic conversions were performed:
'_symmetry_cell_setting' value 'Orthorhombic' changed to 'orthorhombic'
according to '/home/adriana/struct/CIF-dictionaries/cif_core.dic'
dictionary named 'cif_core.dic' version 2.4.1 from
2010-06-29.

'_exptl_absorpt_correction_type' value 'multiscan' changed to
'multi-scan' according to
'/home/adriana/struct/CIF-dictionaries/cif_core.dic' dictionary named
'cif_core.dic' version 2.4.1 from 2010-06-29.

Automatic conversion script
Id: cif_fix_enum 1555 2011-01-17 13:19:09Z saulius 

The following automatic conversions were performed:

'_chemical_melting_point' value '-' was changed to '?' - the value is
undefined or not given.

Automatic conversion script
Id: cif_fix_values 1569 2011-02-09 13:29:24Z adriana 

The following automatic conversions were performed:

'_exptl_crystal_density_meas' value '-' was changed to '?' - the
value is perceived as not measured.

Automatic conversion script
Id: cif_fix_values 3008 2015-01-20 13:52:24Z robertas 
;
_cod_original_cell_volume 1735(10)
_cod_original_sg_symbol_H-M P2(1)2(1)2(1)
_cod_database_code 7151593

loop_
_symmetry_equiv_pos_as_xyz
'x, y, z'
'-x+1/2, -y, z+1/2'
'-x, y+1/2, -z+1/2'
'x+1/2, -y+1/2, -z'

loop_
_atom_site_label
_atom_site_type_symbol
_atom_site_fract_x
_atom_site_fract_y
_atom_site_fract_z
_atom_site_U_iso_or_equiv
_atom_site_adp_type
_atom_site_occupancy
_atom_site_symmetry_multiplicity
_atom_site_calc_flag
_atom_site_refinement_flags
_atom_site_disorder_assembly
_atom_site_disorder_group
Cl1 Cl 0.92692(15) 0.35049(9) 0.67899(9) 0.0738(5) Uani 1 1 d . . .
N1 N 0.9925(4) 0.1268(3) 0.7311(2) 0.0380(9) Uani 1 1 d D . .
H1N H 0.979(4) 0.1987(11) 0.708(2) 0.049(13) Uiso 1 1 d D . .
C2 C 0.8627(4) 0.0562(3) 0.7154(3) 0.0407(11) Uani 1 1 d . . .
H2A H 0.8944 -0.0177 0.7170 0.049 Uiso 1 1 calc R . .
C3 C 0.7648(5) 0.0778(4) 0.7969(3) 0.0679(15) Uani 1 1 d . . .
H3A H 0.6748 0.1106 0.7778 0.082 Uiso 1 1 calc R . .
H3B H 0.7419 0.0122 0.8274 0.082 Uiso 1 1 calc R . .
C4 C 0.8459(6) 0.1496(5) 0.8579(3) 0.0769(17) Uani 1 1 d . . .
H4A H 0.8107 0.2216 0.8520 0.092 Uiso 1 1 calc R . .
H4B H 0.8344 0.1276 0.9199 0.092 Uiso 1 1 calc R . .
C5 C 0.9996(5) 0.1427(4) 0.8304(3) 0.0553(13) Uani 1 1 d . . .
H5A H 1.0475 0.0836 0.8595 0.066 Uiso 1 1 calc R . .
H5B H 1.0514 0.2072 0.8451 0.066 Uiso 1 1 calc R . .
C6 C 1.1322(5) 0.0900(3) 0.6923(3) 0.0477(12) Uani 1 1 d . . .
H6A H 1.1651 0.0287 0.7258 0.057 Uiso 1 1 calc R . .
H6B H 1.1156 0.0677 0.6309 0.057 Uiso 1 1 calc R . .
C7 C 1.2492(5) 0.1709(4) 0.6930(4) 0.0706(15) Uani 1 1 d . . .
H7A H 1.3270 0.1488 0.6533 0.085 Uiso 1 1 calc R . .
H7B H 1.2109 0.2373 0.6707 0.085 Uiso 1 1 calc R . .
F7 F 1.3036(3) 0.1854(3) 0.7783(2) 0.1084(12) Uani 1 1 d . . .
C8 C 0.7902(4) 0.0782(3) 0.6252(3) 0.0382(11) Uani 1 1 d . . .
H8A H 0.7657 0.1535 0.6245 0.046 Uiso 1 1 calc R . .
C9 C 0.8887(5) 0.0587(4) 0.5450(3) 0.0401(12) Uani 1 1 d . . .
C10 C 0.9351(5) 0.1417(4) 0.4928(3) 0.0573(13) Uani 1 1 d . . .
H10A H 0.9038 0.2099 0.5059 0.069 Uiso 1 1 calc R . .
C11 C 1.0264(6) 0.1253(6) 0.4220(4) 0.0799(18) Uani 1 1 d . . .
H11A H 1.0566 0.1820 0.3870 0.096 Uiso 1 1 calc R . .
C12 C 1.0726(6) 0.0271(7) 0.4028(4) 0.0760(18) Uani 1 1 d . . .
H12A H 1.1367 0.0169 0.3553 0.091 Uiso 1 1 calc R . .
C13 C 1.0276(6) -0.0573(5) 0.4515(4) 0.0681(16) Uani 1 1 d . . .
H13A H 1.0591 -0.1250 0.4369 0.082 Uiso 1 1 calc R . .
C14 C 0.9336(6) -0.0415(4) 0.5237(3) 0.0555(13) Uani 1 1 d . . .
H14A H 0.9015 -0.0988 0.5574 0.067 Uiso 1 1 calc R . .
C15 C 0.6487(5) 0.0181(4) 0.6117(3) 0.0400(12) Uani 1 1 d . . .
C16 C 0.5520(5) 0.0539(4) 0.5487(3) 0.0459(12) Uani 1 1 d . . .
H16A H 0.5738 0.1148 0.5165 0.055 Uiso 1 1 calc R . .
C17 C 0.4238(6) 0.0022(4) 0.5317(3) 0.0559(13) Uani 1 1 d . . .
H17A H 0.3595 0.0286 0.4890 0.067 Uiso 1 1 calc R . .
C18 C 0.3909(5) -0.0882(5) 0.5776(4) 0.0652(15) Uani 1 1 d . . .
H18A H 0.3036 -0.1230 0.5669 0.078 Uiso 1 1 calc R . .
C19 C 0.4866(6) -0.1273(4) 0.6393(4) 0.0715(16) Uani 1 1 d . . .
H19A H 0.4651 -0.1895 0.6698 0.086 Uiso 1 1 calc R . .
C20 C 0.6149(5) -0.0748(4) 0.6564(3) 0.0599(15) Uani 1 1 d . . .
H20A H 0.6795 -0.1021 0.6984 0.072 Uiso 1 1 calc R . .

loop_
_atom_site_aniso_label
_atom_site_aniso_U_11
_atom_site_aniso_U_22
_atom_site_aniso_U_33
_atom_site_aniso_U_23
_atom_site_aniso_U_13
_atom_site_aniso_U_12
Cl1 0.0951(11) 0.0399(7) 0.0863(9) 0.0014(7) -0.0182(9) 0.0041(8)
N1 0.039(2) 0.036(2) 0.039(2) -0.0026(19) 0.0001(19) -0.003(2)
C2 0.040(3) 0.040(3) 0.042(3) 0.000(2) 0.002(2) -0.003(2)
C3 0.062(4) 0.094(4) 0.048(3) -0.010(3) 0.012(3) -0.014(3)
C4 0.075(4) 0.102(5) 0.054(3) -0.016(4) 0.013(3) 0.010(4)
C5 0.070(4) 0.056(3) 0.040(3) -0.005(3) -0.007(3) 0.001(3)
C6 0.033(3) 0.058(3) 0.053(3) -0.011(3) -0.006(2) 0.000(3)
C7 0.046(3) 0.081(4) 0.085(4) -0.009(4) 0.000(3) -0.001(3)
F7 0.087(2) 0.116(3) 0.123(3) -0.029(2) -0.033(2) -0.027(2)
C8 0.037(3) 0.032(3) 0.045(3) 0.003(2) -0.004(2) -0.003(2)
C9 0.033(3) 0.051(3) 0.036(3) 0.002(3) -0.006(2) -0.002(3)
C10 0.053(3) 0.066(3) 0.054(3) 0.004(3) -0.001(3) -0.008(3)
C11 0.063(5) 0.116(6) 0.061(4) 0.015(4) 0.011(3) -0.024(4)
C12 0.044(4) 0.129(6) 0.054(4) -0.025(4) 0.005(3) -0.011(5)
C13 0.049(4) 0.084(4) 0.071(4) -0.026(4) -0.015(3) 0.006(3)
C14 0.050(3) 0.065(4) 0.051(3) -0.009(3) -0.002(3) -0.006(3)
C15 0.029(3) 0.047(3) 0.043(3) -0.002(3) 0.002(2) 0.001(3)
C16 0.040(3) 0.050(3) 0.048(3) 0.004(3) 0.000(3) 0.006(3)
C17 0.041(4) 0.067(4) 0.060(3) -0.002(3) -0.006(3) 0.008(3)
C18 0.042(4) 0.075(4) 0.079(4) 0.000(3) -0.006(3) -0.017(3)
C19 0.054(4) 0.059(4) 0.102(4) 0.020(3) -0.012(3) -0.021(3)
C20 0.051(4) 0.052(3) 0.076(4) 0.023(3) -0.019(3) -0.009(3)

loop_
_atom_type_symbol
_atom_type_description
_atom_type_scat_dispersion_real
_atom_type_scat_dispersion_imag
_atom_type_scat_source
C C 0.0033 0.0016 'International Tables Vol C Tables 4.2.6.8 and 6.1.1.4'
H H 0.0000 0.0000 'International Tables Vol C Tables 4.2.6.8 and 6.1.1.4'
N N 0.0061 0.0033 'International Tables Vol C Tables 4.2.6.8 and 6.1.1.4'
F F 0.0171 0.0103 'International Tables Vol C Tables 4.2.6.8 and 6.1.1.4'
Cl Cl 0.1484 0.1585 'International Tables Vol C Tables 4.2.6.8 and 6.1.1.4'

loop_
_geom_angle_atom_site_label_1
_geom_angle_atom_site_label_2
_geom_angle_atom_site_label_3
_geom_angle
_geom_angle_site_symmetry_1
_geom_angle_site_symmetry_3
_geom_angle_publ_flag
C6 N1 C5 112.9(3) . . ?
C6 N1 C2 116.0(4) . . ?
C5 N1 C2 105.6(3) . . ?
N1 C2 C8 112.0(4) . . ?
N1 C2 C3 103.6(4) . . ?
C8 C2 C3 114.0(4) . . ?
C4 C3 C2 107.3(4) . . ?
C5 C4 C3 106.0(4) . . ?
C4 C5 N1 103.9(4) . . ?
C7 C6 N1 114.1(4) . . ?
F7 C7 C6 111.2(4) . . ?
C15 C8 C9 109.0(4) . . ?
C15 C8 C2 113.6(4) . . ?
C9 C8 C2 113.6(4) . . ?
C14 C9 C10 118.9(5) . . ?
C14 C9 C8 120.8(4) . . ?
C10 C9 C8 120.3(5) . . ?
C11 C10 C9 120.8(6) . . ?
C12 C11 C10 120.0(6) . . ?
C11 C12 C13 121.2(6) . . ?
C12 C13 C14 119.2(6) . . ?
C9 C14 C13 119.9(5) . . ?
C16 C15 C20 117.6(4) . . ?
C16 C15 C8 118.8(4) . . ?
C20 C15 C8 123.6(4) . . ?
C15 C16 C17 121.8(5) . . ?
C18 C17 C16 119.8(5) . . ?
C17 C18 C19 119.8(5) . . ?
C18 C19 C20 120.1(5) . . ?
C19 C20 C15 120.8(4) . . ?

loop_
_geom_bond_atom_site_label_1
_geom_bond_atom_site_label_2
_geom_bond_distance
_geom_bond_site_symmetry_2
_geom_bond_publ_flag
N1 C6 1.486(6) . ?
N1 C5 1.493(7) . ?
N1 C2 1.511(6) . ?
C2 C8 1.526(6) . ?
C2 C3 1.536(7) . ?
C3 C4 1.487(7) . ?
C4 C5 1.476(7) . ?
C6 C7 1.486(7) . ?
C7 F7 1.377(7) . ?
C8 C15 1.521(7) . ?
C8 C9 1.520(7) . ?
C9 C14 1.370(7) . ?
C9 C10 1.376(6) . ?
C10 C11 1.364(7) . ?
C11 C12 1.344(8) . ?
C12 C13 1.356(8) . ?
C13 C14 1.395(7) . ?
C15 C16 1.370(6) . ?
C15 C20 1.386(6) . ?
C16 C17 1.373(7) . ?
C17 C18 1.367(7) . ?
C18 C19 1.366(7) . ?
C19 C20 1.379(7) . ?

loop_
_geom_hbond_atom_site_label_D
_geom_hbond_atom_site_label_H
_geom_hbond_atom_site_label_A
_geom_hbond_distance_DH
_geom_hbond_distance_HA
_geom_hbond_distance_DA
_geom_hbond_angle_DHA
_geom_hbond_site_symmetry_A
N1 H1N Cl1 0.979(6) 2.028(11) 2.997(10) 170(3) .

loop_
_geom_torsion_atom_site_label_1
_geom_torsion_atom_site_label_2
_geom_torsion_atom_site_label_3
_geom_torsion_atom_site_label_4
_geom_torsion
_geom_torsion_site_symmetry_1
_geom_torsion_site_symmetry_2
_geom_torsion_site_symmetry_3
_geom_torsion_site_symmetry_4
_geom_torsion_publ_flag
C6 N1 C2 C8 -85.2(5) . . . . ?
C5 N1 C2 C8 149.0(4) . . . . ?
C6 N1 C2 C3 151.5(4) . . . . ?
C5 N1 C2 C3 25.7(4) . . . . ?
N1 C2 C3 C4 -5.0(5) . . . . ?
C8 C2 C3 C4 -127.0(5) . . . . ?
C2 C3 C4 C5 -17.7(6) . . . . ?
C3 C4 C5 N1 33.8(6) . . . . ?
C6 N1 C5 C4 -165.0(4) . . . . ?
C2 N1 C5 C4 -37.3(5) . . . . ?
C5 N1 C6 C7 -69.8(5) . . . . ?
C2 N1 C6 C7 168.2(4) . . . . ?
N1 C6 C7 F7 74.1(5) . . . . ?
N1 C2 C8 C15 -173.0(3) . . . . ?
C3 C2 C8 C15 -55.8(5) . . . . ?
N1 C2 C8 C9 61.6(5) . . . . ?
C3 C2 C8 C9 178.9(4) . . . . ?
C15 C8 C9 C14 -60.4(5) . . . . ?
C2 C8 C9 C14 67.4(5) . . . . ?
C15 C8 C9 C10 120.0(5) . . . . ?
C2 C8 C9 C10 -112.2(5) . . . . ?
C14 C9 C10 C11 -1.2(7) . . . . ?
C8 C9 C10 C11 178.4(4) . . . . ?
C9 C10 C11 C12 -0.3(8) . . . . ?
C10 C11 C12 C13 1.5(9) . . . . ?
C11 C12 C13 C14 -1.2(8) . . . . ?
C10 C9 C14 C13 1.5(7) . . . . ?
C8 C9 C14 C13 -178.0(4) . . . . ?
C12 C13 C14 C9 -0.4(7) . . . . ?
C9 C8 C15 C16 -72.2(5) . . . . ?
C2 C8 C15 C16 160.0(4) . . . . ?
C9 C8 C15 C20 104.2(5) . . . . ?
C2 C8 C15 C20 -23.6(6) . . . . ?
C20 C15 C16 C17 1.9(6) . . . . ?
C8 C15 C16 C17 178.6(4) . . . . ?
C15 C16 C17 C18 -0.7(7) . . . . ?
C16 C17 C18 C19 -0.8(7) . . . . ?
C17 C18 C19 C20 1.1(7) . . . . ?
C18 C19 C20 C15 0.1(7) . . . . ?
C16 C15 C20 C19 -1.6(6) . . . . ?
C8 C15 C20 C19 -178.1(4) . . . . ?

loop_
_cod_related_entry_id
_cod_related_entry_database
_cod_related_entry_code
1 ChemSpider 21188979
